data_7234990
loop_
_publ_author_name
'Prabusankar, Ganesan'
'Raju, Gembali'
'Vaddamanu, Moulali'
'Muthukumaran, Nirmala'
'Sathyanarayana, Arruri'
'Nakamura, Shin-ya'
'Masaya, Yamane'
'Hisano, Kyohei'
'Tsutsumi, Osamu'
'Biswas, Chinmoy'
'Kumar Raavi, Sai Santosh'

_publ_section_title
;
 Luminescent zinc(ii) selone macrocyclic ring
;
_journal_issue 26
_journal_name_full 'RSC Advances'
_journal_page_first 14841
_journal_paper_doi 10.1039/C9RA01819K
_journal_volume 9
_journal_year 2019
_chemical_formula_moiety 'C27 H29 N5 Se2'
_chemical_formula_sum 'C27 H29 N5 Se2'
_chemical_formula_weight 581.48
_space_group_crystal_system orthorhombic
_space_group_IT_number 61
_space_group_name_Hall '-P 2ac 2ab'
_space_group_name_H-M_alt 'P b c a'
_symmetry_Int_Tables_number 61
_atom_sites_solution_primary iterative
_audit_creation_date 2018-09-21
_audit_creation_method
;
Olex2 1.2
(compiled 2018.05.29 svn.r3508 for OlexSys, GUI svn.r5506)
;
_audit_update_record
;
2018-09-23 deposited with the CCDC.	2019-05-06 downloaded from the CCDC.
;
_cell_angle_alpha 90
_cell_angle_beta 90
_cell_angle_gamma 90
_cell_formula_units_Z 8
_cell_length_a 16.0791(3)
_cell_length_b 11.5168(2)
_cell_length_c 29.4333(6)
_cell_measurement_reflns_used 5048
_cell_measurement_temperature 293
_cell_measurement_theta_max 69.9540
_cell_measurement_theta_min 4.0470
_cell_volume 5450.45(18)
_computing_cell_refinement
;
CrysAlisPro, Agilent Technologies,
Version 1.171.37.35 (release 13-08-2014 CrysAlis171 .NET)
(compiled Aug 13 2014,18:06:01)
;
_computing_data_collection
;
CrysAlisPro, Agilent Technologies,
Version 1.171.37.35 (release 13-08-2014 CrysAlis171 .NET)
(compiled Aug 13 2014,18:06:01)
;
_computing_data_reduction
;
CrysAlisPro, Agilent Technologies,
Version 1.171.37.35 (release 13-08-2014 CrysAlis171 .NET)
(compiled Aug 13 2014,18:06:01)
;
_computing_molecular_graphics 'Olex2 (Dolomanov et al., 2009)'
_computing_publication_material 'Olex2 (Dolomanov et al., 2009)'
_computing_structure_refinement 'olex2.refine (Bourhis et al., 2015)'
_computing_structure_solution 'olex2.solve (Bourhis et al., 2015)'
_diffrn_ambient_temperature 293
_diffrn_detector 'CCD plate'
_diffrn_detector_area_resol_mean 16.1293
_diffrn_detector_type Eos
_diffrn_measured_fraction_theta_full 0.9834
_diffrn_measured_fraction_theta_max 0.9834
_diffrn_measurement_details
;
#__ type_ start__ end____ width___ exp.time_
  1 omega  -73.00  -35.00   1.0000    1.5000
omega____ theta____ kappa____ phi______ frames
    -      -33.5000  178.0000  150.0000 38

#__ type_ start__ end____ width___ exp.time_
  2 omega  -62.00  -11.00   1.0000    1.5000
omega____ theta____ kappa____ phi______ frames
    -      -33.5000  -63.0000  120.0000 51

#__ type_ start__ end____ width___ exp.time_
  3 omega -109.00  -60.00   1.0000    1.5000
omega____ theta____ kappa____ phi______ frames
    -      -33.5000  178.0000   60.0000 49

#__ type_ start__ end____ width___ exp.time_
  4 omega   69.00   96.00   1.0000    1.5000
omega____ theta____ kappa____ phi______ frames
    -       54.0000  -99.0000  -90.0000 27

#__ type_ start__ end____ width___ exp.time_
  5 omega    7.00   50.00   1.0000    1.5000
omega____ theta____ kappa____ phi______ frames
    -       54.0000  -99.0000  -90.0000 43

#__ type_ start__ end____ width___ exp.time_
  6 omega   37.00   63.00   1.0000    1.5000
omega____ theta____ kappa____ phi______ frames
    -       54.0000   57.0000  120.0000 26

#__ type_ start__ end____ width___ exp.time_
  7 omega   33.00   61.00   1.0000    1.5000
omega____ theta____ kappa____ phi______ frames
    -       54.0000   57.0000   90.0000 28

#__ type_ start__ end____ width___ exp.time_
  8 omega   94.00  123.00   1.0000    1.5000
omega____ theta____ kappa____ phi______ frames
    -       54.0000   57.0000  120.0000 29

#__ type_ start__ end____ width___ exp.time_
  9 omega   86.00  121.00   1.0000    1.5000
omega____ theta____ kappa____ phi______ frames
    -       54.0000   57.0000   90.0000 35

#__ type_ start__ end____ width___ exp.time_
 10 omega   52.00   80.00   1.0000    1.5000
omega____ theta____ kappa____ phi______ frames
    -      108.0000  -38.0000  -30.0000 28

#__ type_ start__ end____ width___ exp.time_
 11 omega   38.00  110.00   1.0000    1.5000
omega____ theta____ kappa____ phi______ frames
    -      108.0000  -77.0000 -150.0000 72

#__ type_ start__ end____ width___ exp.time_
 12 omega   40.00   71.00   1.0000    1.5000
omega____ theta____ kappa____ phi______ frames
    -      108.0000  -25.0000 -120.0000 31

#__ type_ start__ end____ width___ exp.time_
 13 omega   36.00  116.00   1.0000    1.5000
omega____ theta____ kappa____ phi______ frames
    -      108.0000 -111.0000   30.0000 80

#__ type_ start__ end____ width___ exp.time_
 14 omega   39.00   64.00   1.0000    1.5000
omega____ theta____ kappa____ phi______ frames
    -      108.0000  -38.0000    0.0000 25

#__ type_ start__ end____ width___ exp.time_
 15 omega   80.00  170.00   1.0000    1.5000
omega____ theta____ kappa____ phi______ frames
    -      108.0000   77.0000  -30.0000 90
;
_diffrn_measurement_device 'four-circle diffractometer'
_diffrn_measurement_device_type 'SuperNova, Dual, Cu at zero, Eos'
_diffrn_measurement_method '\w scans'
_diffrn_orient_matrix_UB_11 -0.0630610000
_diffrn_orient_matrix_UB_12 -0.0973767000
_diffrn_orient_matrix_UB_13 -0.0099340000
_diffrn_orient_matrix_UB_21 -0.0591991000
_diffrn_orient_matrix_UB_22 0.0891110000
_diffrn_orient_matrix_UB_23 -0.0218823000
_diffrn_orient_matrix_UB_31 0.0411928000
_diffrn_orient_matrix_UB_32 -0.0211792000
_diffrn_orient_matrix_UB_33 -0.0465379000
_diffrn_radiation_monochromator mirror
_diffrn_radiation_probe x-ray
_diffrn_radiation_type 'Cu K\a'
_diffrn_radiation_wavelength 1.54184
_diffrn_reflns_av_R_equivalents 0.0321
_diffrn_reflns_av_unetI/netI 0.0332
_diffrn_reflns_limit_h_max 19
_diffrn_reflns_limit_h_min -16
_diffrn_reflns_limit_k_max 13
_diffrn_reflns_limit_k_min -13
_diffrn_reflns_limit_l_max 26
_diffrn_reflns_limit_l_min -35
_diffrn_reflns_number 14786
_diffrn_reflns_theta_full 70.8669
_diffrn_reflns_theta_max 70.87
_diffrn_reflns_theta_min 3.00
_diffrn_source 'sealed X-ray tube'
_diffrn_source_type 'SuperNova (Cu) X-ray Source'
_exptl_absorpt_coefficient_mu 3.568
_exptl_absorpt_correction_T_max 1.00000
_exptl_absorpt_correction_T_min 0.80293
_exptl_absorpt_correction_type multi-scan
_exptl_absorpt_process_details
;
CrysAlisPro, Agilent Technologies,
Version 1.171.37.35 (release 13-08-2014 CrysAlis171 .NET)
(compiled Aug 13 2014,18:06:01)
Empirical absorption correction using spherical harmonics,
 implemented in SCALE3 ABSPACK scaling algorithm.
;
_exptl_crystal_colour orange
_exptl_crystal_colour_primary orange
_exptl_crystal_density_diffrn 1.4171
_exptl_crystal_description needle
_exptl_crystal_F_000 2344.2941
_exptl_crystal_size_max 0.08
_exptl_crystal_size_mid 0.06
_exptl_crystal_size_min 0.06
_refine_diff_density_max 0.9013
_refine_diff_density_min -1.1524
_refine_diff_density_rms 0.0941
_refine_ls_d_res_high 0.8160
_refine_ls_d_res_low 14.7167
_refine_ls_goodness_of_fit_ref 1.0417
_refine_ls_hydrogen_treatment constr
_refine_ls_matrix_type full
_refine_ls_number_constraints 48
_refine_ls_number_parameters 311
_refine_ls_number_reflns 5164
_refine_ls_number_restraints 0
_refine_ls_restrained_S_all 1.0417
_refine_ls_R_factor_all 0.0712
_refine_ls_R_factor_gt 0.0515
_refine_ls_shift/su_max 0.0000
_refine_ls_shift/su_mean 0.0000
_refine_ls_structure_factor_coef Fsqd
_refine_ls_weighting_details 'w=1/[\s^2^(Fo^2^)+(0.0959P)^2^+2.9679P] where P=(Fo^2^+2Fc^2^)/3'
_refine_ls_weighting_scheme calc
_refine_ls_wR_factor_gt 0.1503
_refine_ls_wR_factor_ref 0.1786
_reflns_Friedel_coverage 0.0
_reflns_limit_h_max 19
_reflns_limit_h_min 0
_reflns_limit_k_max 13
_reflns_limit_k_min 0
_reflns_limit_l_max 35
_reflns_limit_l_min 0
_reflns_number_gt 3821
_reflns_number_total 5164
_reflns_threshold_expression I>=2u(I)
_cod_data_source_file c9ra01819k2.cif
_cod_data_source_block 1
_cod_original_cell_volume 5450.48(19)
_cod_database_code 7234990
_reflns_odcompleteness_completeness 99.93
_reflns_odcompleteness_iscentric 1
_reflns_odcompleteness_theta 66.97
_olex2_refinement_description
;
1. Fixed Uiso
 At 1.2 times of:
  All C(H) groups, All C(H,H) groups
 At 1.5 times of:
  All C(H,H,H) groups
2.a Ternary CH refined with riding coordinates:
 C4(H4), C25(H25)
2.b Secondary CH2 refined with riding coordinates:
 C7(H7a,H7b), C21(H21a,H21b)
2.c Aromatic/amide H refined with riding coordinates:
 C2(H2), C3(H3), C9(H9), C10(H10), C11(H11), C13(H13), C15(H15), C16(H16),
 C17(H17), C22(H22), C23(H23)
2.d Idealised Me refined as rotating group:
 C5(H5a,H5b,H5c), C6(H6a,H6b,H6c), C26(H26a,H26b,H26c), C27(H27a,H27b,H27c)
;
_olex2_submission_special_instructions 'No special instructions were received'

loop_
_space_group_symop_id
_space_group_symop_operation_xyz
1 x,y,z
2 x+1/2,-y+1/2,-z
3 -x,y+1/2,-z+1/2
4 -x+1/2,-y,z+1/2
5 -x,-y,-z
6 -x-1/2,y-1/2,z
7 x,-y-1/2,z-1/2
8 x-1/2,y,-z-1/2

loop_
_atom_site_label
_atom_site_type_symbol
_atom_site_fract_x
_atom_site_fract_y
_atom_site_fract_z
_atom_site_U_iso_or_equiv
_atom_site_adp_type
_atom_site_occupancy
_atom_site_refinement_flags_posn
C1 C 0.6180(3) 0.5753(4) 0.28903(14) 0.0708(11) Uani 1.000000 .
N1 N 0.5663(2) 0.4846(4) 0.29714(12) 0.0738(10) Uani 1.000000 .
Se1 Se 0.63132(6) 0.70560(6) 0.32397(2) 0.1136(3) Uani 1.000000 .
C2 C 0.6262(4) 0.4445(6) 0.23269(18) 0.0995(18) Uani 1.000000 .
H2 H 0.6421(4) 0.4081(6) 0.20585(18) 0.119(2) Uiso 1.000000 R
N2 N 0.6551(3) 0.5500(4) 0.24891(13) 0.0834(12) Uani 1.000000 .
Se2 Se 0.14069(3) 0.28962(4) 0.389960(17) 0.06380(19) Uani 1.000000 .
C3 C 0.5719(4) 0.4057(5) 0.26253(17) 0.0984(17) Uani 1.000000 .
H3 H 0.5424(4) 0.3364(5) 0.26045(17) 0.118(2) Uiso 1.000000 R
N3 N 0.19475(17) 0.5116(3) 0.42225(11) 0.0539(7) Uani 1.000000 .
C4 C 0.7158(4) 0.6271(6) 0.22634(19) 0.106(2) Uani 1.000000 .
H4 H 0.7325(4) 0.6869(6) 0.24823(19) 0.128(2) Uiso 1.000000 R
N4 N 0.06187(18) 0.5042(3) 0.41343(12) 0.0577(8) Uani 1.000000 .
C5 C 0.6710(6) 0.6872(9) 0.1872(3) 0.176(4) Uani 1.000000 .
H5a H 0.644(4) 0.6299(9) 0.1685(16) 0.264(6) Uiso 1.000000 GR
H5b H 0.630(4) 0.739(5) 0.1991(3) 0.264(6) Uiso 1.000000 GR
H5c H 0.7105(10) 0.730(6) 0.1694(17) 0.264(6) Uiso 1.000000 GR
N5 N 0.44605(16) 0.4228(2) 0.42110(9) 0.0456(6) Uani 1.000000 .
C6 C 0.7914(5) 0.5645(10) 0.2118(3) 0.186(4) Uani 1.000000 .
H6a H 0.818(3) 0.530(7) 0.2378(5) 0.279(6) Uiso 1.000000 GR
H6b H 0.7765(9) 0.505(5) 0.191(2) 0.279(6) Uiso 1.000000 GR
H6c H 0.829(2) 0.6180(17) 0.198(3) 0.279(6) Uiso 1.000000 GR
C7 C 0.5190(3) 0.4685(5) 0.33874(14) 0.0722(12) Uani 1.000000 .
H7a H 0.5001(3) 0.5437(5) 0.34947(14) 0.0866(15) Uiso 1.000000 R
H7b H 0.4702(3) 0.4221(5) 0.33206(14) 0.0866(15) Uiso 1.000000 R
C8 C 0.5678(2) 0.4102(4) 0.37595(13) 0.0566(9) Uani 1.000000 .
C9 C 0.6484(3) 0.3767(4) 0.37158(16) 0.0668(11) Uani 1.000000 .
H9 H 0.6752(3) 0.3870(4) 0.34388(16) 0.0801(13) Uiso 1.000000 R
C10 C 0.6923(3) 0.3265(4) 0.40812(18) 0.0727(12) Uani 1.000000 .
H10 H 0.7473(3) 0.3036(4) 0.40397(18) 0.0872(14) Uiso 1.000000 R
C11 C 0.6559(2) 0.3111(3) 0.44901(17) 0.0636(11) Uani 1.000000 .
H11 H 0.6860(2) 0.2785(3) 0.47280(17) 0.0764(13) Uiso 1.000000 R
C12 C 0.5717(2) 0.3448(3) 0.45579(13) 0.0520(8) Uani 1.000000 .
C13 C 0.5304(2) 0.3328(3) 0.49689(13) 0.0539(9) Uani 1.000000 .
H13 H 0.5584(2) 0.3029(3) 0.52193(13) 0.0647(10) Uiso 1.000000 R
C14 C 0.4473(2) 0.3654(3) 0.50098(11) 0.0478(8) Uani 1.000000 .
C15 C 0.4008(3) 0.3590(3) 0.54217(13) 0.0581(9) Uani 1.000000 .
H15 H 0.4261(3) 0.3321(3) 0.56856(13) 0.0697(11) Uiso 1.000000 R
C16 C 0.3202(3) 0.3919(4) 0.54304(13) 0.0611(10) Uani 1.000000 .
H16 H 0.2907(3) 0.3891(4) 0.57022(13) 0.0733(12) Uiso 1.000000 R
C17 C 0.2800(2) 0.4306(3) 0.50297(13) 0.0563(9) Uani 1.000000 .
H17 H 0.2239(2) 0.4500(3) 0.50420(13) 0.0675(11) Uiso 1.000000 R
C18 C 0.3210(2) 0.4401(3) 0.46281(12) 0.0477(8) Uani 1.000000 .
C19 C 0.4069(2) 0.4087(3) 0.46081(11) 0.0440(7) Uani 1.000000 .
C20 C 0.5270(2) 0.3925(3) 0.41859(12) 0.0483(8) Uani 1.000000 .
C21 C 0.2831(2) 0.4826(4) 0.41933(13) 0.0553(9) Uani 1.000000 .
H21a H 0.2904(2) 0.4233(4) 0.39627(13) 0.0664(11) Uiso 1.000000 R
H21b H 0.3133(2) 0.5510(4) 0.40943(13) 0.0664(11) Uiso 1.000000 R
C22 C 0.1641(3) 0.6189(3) 0.43443(16) 0.0644(10) Uani 1.000000 .
H22 H 0.1949(3) 0.6822(3) 0.44449(16) 0.0772(12) Uiso 1.000000 R
C23 C 0.0818(2) 0.6145(3) 0.42904(16) 0.0677(11) Uani 1.000000 .
H23 H 0.0446(2) 0.6745(3) 0.43472(16) 0.0813(13) Uiso 1.000000 R
C24 C 0.1319(2) 0.4401(3) 0.40970(13) 0.0511(8) Uani 1.000000 .
C25 C -0.0228(2) 0.4637(4) 0.40157(18) 0.0740(12) Uani 1.000000 .
H25 H -0.0192(2) 0.3828(4) 0.39143(18) 0.0888(15) Uiso 1.000000 R
C26 C -0.0770(3) 0.4686(6) 0.4432(2) 0.110(2) Uani 1.000000 .
H26a H -0.0512(16) 0.426(4) 0.4674(6) 0.165(3) Uiso 1.000000 GR
H26b H -0.084(3) 0.5479(6) 0.4524(10) 0.165(3) Uiso 1.000000 GR
H26c H -0.1303(11) 0.435(4) 0.4365(6) 0.165(3) Uiso 1.000000 GR
C27 C -0.0561(4) 0.5375(7) 0.3622(2) 0.129(2) Uani 1.000000 .
H27a H -0.063(4) 0.6162(13) 0.3722(6) 0.193(4) Uiso 1.000000 GR
H27b H -0.0172(18) 0.535(4) 0.3374(8) 0.193(4) Uiso 1.000000 GR
H27c H -0.1086(18) 0.507(3) 0.3523(14) 0.193(4) Uiso 1.000000 GR

loop_
_atom_site_aniso_label
_atom_site_aniso_U_11
_atom_site_aniso_U_22
_atom_site_aniso_U_33
_atom_site_aniso_U_12
_atom_site_aniso_U_13
_atom_site_aniso_U_23
C1 0.077(3) 0.084(3) 0.051(2) -0.008(2) 0.011(2) -0.002(2)
N1 0.077(2) 0.092(3) 0.0531(18) -0.011(2) 0.0138(17) 0.0001(19)
Se1 0.1577(7) 0.1033(5) 0.0798(4) -0.0333(4) 0.0326(4) -0.0231(3)
C2 0.130(5) 0.101(4) 0.068(3) -0.018(4) 0.030(3) -0.015(3)
N2 0.093(3) 0.100(3) 0.057(2) -0.016(2) 0.0235(19) 0.001(2)
Se2 0.0661(3) 0.0492(3) 0.0761(3) 0.01016(18) 0.0058(2) -0.0071(2)
C3 0.127(5) 0.094(4) 0.075(3) -0.025(4) 0.016(3) -0.011(3)
N3 0.0407(15) 0.0525(17) 0.0686(19) 0.0046(13) 0.0039(13) 0.0031(15)
C4 0.107(4) 0.130(5) 0.082(3) -0.031(4) 0.038(3) 0.001(4)
N4 0.0418(15) 0.0503(17) 0.081(2) 0.0029(13) 0.0013(15) -0.0086(16)
C5 0.177(8) 0.223(11) 0.128(6) -0.049(7) 0.037(6) 0.079(7)
N5 0.0401(14) 0.0456(15) 0.0511(15) -0.0021(12) 0.0031(12) 0.0007(13)
C6 0.138(7) 0.216(10) 0.205(9) 0.000(7) 0.099(7) 0.010(8)
C7 0.057(2) 0.099(3) 0.061(2) 0.002(2) 0.0145(19) 0.016(2)
C8 0.048(2) 0.062(2) 0.060(2) -0.0015(17) 0.0092(16) -0.0001(18)
C9 0.055(2) 0.072(3) 0.074(3) 0.0021(19) 0.0139(19) 0.001(2)
C10 0.045(2) 0.069(3) 0.104(3) 0.0063(19) 0.011(2) -0.005(3)
C11 0.047(2) 0.055(2) 0.089(3) 0.0058(17) -0.010(2) 0.000(2)
C12 0.0454(18) 0.0461(18) 0.064(2) -0.0037(15) -0.0048(16) -0.0008(17)
C13 0.054(2) 0.0460(18) 0.061(2) -0.0070(16) -0.0118(17) 0.0017(16)
C14 0.0531(19) 0.0411(16) 0.0491(18) -0.0061(14) -0.0017(15) -0.0004(15)
C15 0.071(3) 0.053(2) 0.051(2) -0.0115(19) -0.0008(17) 0.0031(17)
C16 0.069(3) 0.062(2) 0.052(2) -0.012(2) 0.0140(18) 0.0015(18)
C17 0.0489(19) 0.057(2) 0.063(2) -0.0061(17) 0.0124(17) -0.0041(18)
C18 0.0459(18) 0.0420(17) 0.0553(19) -0.0033(14) 0.0046(15) 0.0011(15)
C19 0.0446(17) 0.0388(16) 0.0484(18) -0.0055(14) 0.0039(14) -0.0003(14)
C20 0.0408(17) 0.0471(18) 0.0571(19) -0.0028(15) 0.0026(14) -0.0017(16)
C21 0.0408(17) 0.063(2) 0.063(2) 0.0028(16) 0.0050(16) 0.0094(18)
C22 0.058(2) 0.046(2) 0.089(3) 0.0021(17) 0.000(2) -0.008(2)
C23 0.051(2) 0.048(2) 0.104(3) 0.0103(17) -0.000(2) -0.015(2)
C24 0.0474(19) 0.051(2) 0.055(2) 0.0063(15) 0.0077(15) 0.0012(16)
C25 0.045(2) 0.066(3) 0.111(3) 0.0041(19) -0.002(2) -0.017(3)
C26 0.062(3) 0.127(5) 0.142(5) -0.020(3) 0.033(3) -0.028(4)
C27 0.085(4) 0.154(6) 0.148(6) -0.004(4) -0.049(4) 0.014(5)

loop_
_atom_type_symbol
_atom_type_scat_dispersion_real
_atom_type_scat_dispersion_imag
_atom_type_scat_Cromer_Mann_a1
_atom_type_scat_Cromer_Mann_a2
_atom_type_scat_Cromer_Mann_a3
_atom_type_scat_Cromer_Mann_a4
_atom_type_scat_Cromer_Mann_b1
_atom_type_scat_Cromer_Mann_b2
_atom_type_scat_Cromer_Mann_b3
_atom_type_scat_Cromer_Mann_b4
_atom_type_scat_Cromer_Mann_c
_atom_type_scat_source
_atom_type_scat_dispersion_source
H 0.00000 0.00000 0.49300 0.32291 0.14019 0.04081 10.51090 26.12570 3.14236 57.79970 0.0030380000826 'International Tables Volume C Table 6.1.1.4 (pp. 500-502)' 'Henke, Gullikson and Davis, At. Data and Nucl. Data Tables, 1993, 54, 2'
C 0.01920 0.00962 2.31000 1.02000 1.58860 0.86500 20.84390 10.20750 0.56870 51.65120 0.215599998832 'International Tables Volume C Table 6.1.1.4 (pp. 500-502)' 'Henke, Gullikson and Davis, At. Data and Nucl. Data Tables, 1993, 54, 2'
Se -0.79210 1.18296 17.00060 5.81960 3.97310 4.35430 2.40980 0.27260 15.23720 43.81630 2.84089994431 'International Tables Volume C Table 6.1.1.4 (pp. 500-502)' 'Henke, Gullikson and Davis, At. Data and Nucl. Data Tables, 1993, 54, 2'
N 0.03256 0.01839 12.21260 3.13220 2.01250 1.16630 0.00570 9.89330 28.99750 0.58260 -11.5290002823 'International Tables Volume C Table 6.1.1.4 (pp. 500-502)' 'Henke, Gullikson and Davis, At. Data and Nucl. Data Tables, 1993, 54, 2'

loop_
_geom_angle_atom_site_label_1
_geom_angle_atom_site_label_2
_geom_angle_atom_site_label_3
_geom_angle
Se1 C1 N1 127.1(3)
N2 C1 N1 104.9(4)
N2 C1 Se1 127.9(4)
C3 N1 C1 109.9(4)
C7 N1 C1 124.6(4)
C7 N1 C3 125.2(4)
C3 C2 N2 106.9(5)
C2 N2 C1 110.0(4)
C4 N2 C1 123.6(5)
C4 N2 C2 126.4(4)
C2 C3 N1 108.3(5)
C22 N3 C21 124.6(3)
C24 N3 C21 124.8(3)
C24 N3 C22 110.4(3)
C5 C4 N2 107.5(5)
C6 C4 N2 112.3(6)
C6 C4 C5 113.0(6)
C24 N4 C23 109.5(3)
C25 N4 C23 125.4(3)
C25 N4 C24 125.1(3)
C20 N5 C19 118.1(3)
C8 C7 N1 113.4(3)
C9 C8 C7 123.7(4)
C20 C8 C7 117.6(3)
C20 C8 C9 118.6(4)
C10 C9 C8 121.5(4)
C11 C10 C9 121.1(4)
C12 C11 C10 120.1(4)
C13 C12 C11 123.5(4)
C20 C12 C11 118.6(4)
C20 C12 C13 117.9(3)
C14 C13 C12 120.5(3)
C15 C14 C13 124.2(3)
C19 C14 C13 117.1(3)
C19 C14 C15 118.6(3)
C16 C15 C14 120.3(4)
C17 C16 C15 120.7(3)
C18 C17 C16 121.9(4)
C19 C18 C17 119.0(3)
C21 C18 C17 124.9(3)
C21 C18 C19 116.1(3)
C14 C19 N5 123.2(3)
C18 C19 N5 117.4(3)
C18 C19 C14 119.4(3)
C8 C20 N5 116.9(3)
C12 C20 N5 123.1(3)
C12 C20 C8 120.0(3)
C18 C21 N3 114.8(3)
C23 C22 N3 106.9(3)
C22 C23 N4 107.7(3)
N3 C24 Se2 127.1(3)
N4 C24 Se2 127.4(3)
N4 C24 N3 105.5(3)
C26 C25 N4 109.2(4)
C27 C25 N4 108.9(4)
C27 C25 C26 113.2(5)

loop_
_geom_bond_atom_site_label_1
_geom_bond_atom_site_label_2
_geom_bond_distance
C1 N1 1.356(6)
C1 Se1 1.832(5)
C1 N2 1.355(5)
N1 C3 1.368(6)
N1 C7 1.453(5)
C2 N2 1.385(7)
C2 C3 1.317(7)
N2 C4 1.477(6)
Se2 C24 1.833(4)
N3 C21 1.463(4)
N3 C22 1.377(5)
N3 C24 1.355(5)
C4 C5 1.523(10)
C4 C6 1.477(10)
N4 C23 1.388(5)
N4 C24 1.351(4)
N4 C25 1.481(5)
N5 C19 1.337(4)
N5 C20 1.350(4)
C7 C8 1.505(6)
C8 C9 1.358(5)
C8 C20 1.430(5)
C9 C10 1.411(7)
C10 C11 1.350(6)
C11 C12 1.422(5)
C12 C13 1.387(5)
C12 C20 1.420(5)
C13 C14 1.392(5)
C14 C15 1.426(5)
C14 C19 1.439(5)
C15 C16 1.351(6)
C16 C17 1.416(6)
C17 C18 1.358(5)
C18 C19 1.429(5)
C18 C21 1.499(5)
C22 C23 1.333(6)
C25 C26 1.506(7)
C25 C27 1.533(8)
